data_2310540
loop_
_publ_author_name
'Carron, G.J.'

_publ_section_title
;
 The crystal structure and powder data for arsenic telluride
;
_journal_name_full 'Acta Crystallographica (1,1948-23,1967)'
_journal_page_first 338
_journal_page_last 343
_journal_volume 16
_journal_year 1963
_chemical_compound_source Synthetic
_chemical_formula_sum 'As2 Te3'
_chemical_name_mineral Kalgoorlieite
_space_group_IT_number 12
_symmetry_space_group_name_Hall '-C 2y'
_symmetry_space_group_name_H-M 'C 1 2/m 1'
_cell_angle_alpha 90
_cell_angle_beta 95
_cell_angle_gamma 90
_cell_formula_units_Z 4
_cell_length_a 14.339
_cell_length_b 4.006
_cell_length_c 9.873
_cell_volume 564.967
_citation_journal_id_ASTM ACCRA9
_database_code_amcsd 0020521
_exptl_crystal_density_diffrn 6.262
_cod_data_source_file Carron_ACCRA9_1963_1906.cif
_cod_data_source_block As2Te3
_cod_original_cell_volume 564.9671
_cod_database_code 2310540

loop_
_space_group_symop_operation_xyz
x,y,z
-x,y,-z
-x,-y,-z
x,-y,z
x+1/2,y+1/2,z
-x+1/2,y+1/2,-z
-x+1/2,-y+1/2,-z
x+1/2,-y+1/2,z

loop_
_atom_site_label
_atom_site_type_symbol
_atom_site_fract_x
_atom_site_fract_y
_atom_site_fract_z
_atom_site_occupancy
_atom_site_U_iso_or_equiv
Te3 Te-2 0.375 0 0.034 1 0.0
Te2 Te-2 0.28 0.5 0.337 1 0.0
As1 As+3 0.115 0.5 0.445 1 0.0
Te1 Te-2 0.032 0 0.282 1 0.0
As2 As+3 0.205 0 0.145 1 0.0

loop_
_cod_related_entry_id
_cod_related_entry_database
_cod_related_entry_code
1 AMCSD 0020521
